data_7029185
loop_
_publ_author_name
'Rittinghaus, Stefan'
'F\"arber, Christian'
'Bruhn, Clemens'
'Siemeling, Ulrich'

_publ_section_title
;
 Unsymmetrical N-heterocyclic carbenes with a 1,1'-ferrocenediyl backbone.
;
_journal_issue 9
_journal_name_full 'Dalton transactions (Cambridge, England : 2003)'
_journal_page_first 3508
_journal_page_last 3520
_journal_paper_doi 10.1039/c3dt52669k
_journal_volume 43
_journal_year 2014
_chemical_formula_sum 'C26 H35 B F4 Fe N2'
_chemical_formula_weight 518.22
_chemical_name_systematic
; 
 ? 
;
_space_group_IT_number 15
_symmetry_cell_setting monoclinic
_symmetry_Int_Tables_number 15
_symmetry_space_group_name_Hall '-C 2yc'
_symmetry_space_group_name_H-M 'C 1 2/c 1'
_atom_sites_solution_hydrogens geom
_atom_sites_solution_primary direct
_atom_sites_solution_secondary difmap
_audit_creation_method SHELXL-97
_cell_angle_alpha 90.00
_cell_angle_beta 125.348(5)
_cell_angle_gamma 90.00
_cell_formula_units_Z 8
_cell_length_a 26.917(2)
_cell_length_b 13.8187(7)
_cell_length_c 17.8272(14)
_cell_measurement_reflns_used 22872
_cell_measurement_temperature 173(2)
_cell_measurement_theta_max 25.63
_cell_measurement_theta_min 1.74
_cell_volume 5408.6(7)
_computing_cell_refinement 'X-Area (Stoe & Cie. 2006)'
_computing_data_collection 'X-Area (Stoe & Cie. 2006)'
_computing_data_reduction 'X-Area (Stoe & Cie. 2006)'
_computing_molecular_graphics 'ORTEP3 win. (Farrugia 2008)'
_computing_publication_material 'PLATON (Spek 2011)'
_computing_structure_refinement 'SHELXL-97 (Sheldrick, 1997)'
_computing_structure_solution 'SHELXS-97 (Sheldrick, 1990)'
_diffrn_ambient_temperature 173(2)
_diffrn_detector 'image plate (34 cm diameter)'
_diffrn_detector_area_resol_mean 6.67
_diffrn_detector_type STOE
_diffrn_measured_fraction_theta_full 0.988
_diffrn_measured_fraction_theta_max 0.988
_diffrn_measurement_details ' 180 frames, detector distance = 135 mm'
_diffrn_measurement_device '2-circle goniometer'
_diffrn_measurement_device_type 'STOE IPDS 2'
_diffrn_measurement_method 'rotation method'
_diffrn_radiation_collimation '0.5 mm diameter, multiple pinhole'
_diffrn_radiation_monochromator 'plane graphite'
_diffrn_radiation_polarisn_norm 0
_diffrn_radiation_type 'Mo K\a'
_diffrn_radiation_wavelength 0.71073
_diffrn_reflns_av_R_equivalents 0.0000
_diffrn_reflns_av_sigmaI/netI 0.0316
_diffrn_reflns_limit_h_max 26
_diffrn_reflns_limit_h_min -32
_diffrn_reflns_limit_k_max 16
_diffrn_reflns_limit_k_min 0
_diffrn_reflns_limit_l_max 21
_diffrn_reflns_limit_l_min 0
_diffrn_reflns_number 4846
_diffrn_reflns_theta_full 25.24
_diffrn_reflns_theta_max 25.24
_diffrn_reflns_theta_min 1.74
_diffrn_source 'sealed X-ray tube, 12 x 0.4 mm long-fine focus'
_diffrn_source_current 30
_diffrn_source_power 1.50
_diffrn_source_voltage 50
_diffrn_standards_decay_% 0
_exptl_absorpt_coefficient_mu 0.601
_exptl_absorpt_correction_T_max 0.9453
_exptl_absorpt_correction_T_min 0.8521
_exptl_absorpt_correction_type integration
_exptl_absorpt_process_details 'X-red ver. 1.31 (Stoe & Cie. 2005)'
_exptl_crystal_colour yellow
_exptl_crystal_density_diffrn 1.273
_exptl_crystal_density_method 'not measured'
_exptl_crystal_description plate
_exptl_crystal_F_000 2176
_exptl_crystal_size_max 0.26
_exptl_crystal_size_mid 0.23
_exptl_crystal_size_min 0.22
_platon_squeeze_details
;
;
_refine_diff_density_max 0.258
_refine_diff_density_min -0.322
_refine_diff_density_rms 0.042
_refine_ls_extinction_method none
_refine_ls_goodness_of_fit_ref 1.018
_refine_ls_hydrogen_treatment constr
_refine_ls_matrix_type full
_refine_ls_number_parameters 310
_refine_ls_number_reflns 4846
_refine_ls_number_restraints 0
_refine_ls_restrained_S_all 1.018
_refine_ls_R_factor_all 0.0530
_refine_ls_R_factor_gt 0.0392
_refine_ls_shift/su_max 0.001
_refine_ls_shift/su_mean 0.000
_refine_ls_structure_factor_coef Fsqd
_refine_ls_weighting_details 'calc w=1/[\s^2^(Fo^2^)+(0.0662P)^2^+0.0000P] where P=(Fo^2^+2Fc^2^)/3'
_refine_ls_weighting_scheme calc
_refine_ls_wR_factor_gt 0.1019
_refine_ls_wR_factor_ref 0.1060
_reflns_number_gt 3647
_reflns_number_total 4846
_reflns_threshold_expression >2sigma(I)
_cod_data_source_file c3dt52669k.txt
_cod_data_source_block i0593
_cod_original_sg_symbol_H-M 'C 2/c'
_cod_database_code 7029185

loop_
_symmetry_equiv_pos_as_xyz
'x, y, z'
'-x, y, -z+1/2'
'x+1/2, y+1/2, z'
'-x+1/2, y+1/2, -z+1/2'
'-x, -y, -z'
'x, -y, z-1/2'
'-x+1/2, -y+1/2, -z'
'x+1/2, -y+1/2, z-1/2'

loop_
_atom_site_label
_atom_site_type_symbol
_atom_site_fract_x
_atom_site_fract_y
_atom_site_fract_z
_atom_site_U_iso_or_equiv
_atom_site_adp_type
_atom_site_occupancy
_atom_site_symmetry_multiplicity
_atom_site_calc_flag
_atom_site_refinement_flags
C1 C 0.26812(10) 0.32780(16) 0.36781(14) 0.0428(5) Uani 1 1 d .
H1 H 0.2494 0.3382 0.3989 0.051 Uiso 1 1 calc R
C2 C 0.36683(10) 0.32324(18) 0.38906(15) 0.0456(5) Uani 1 1 d .
C3 C 0.38263(11) 0.3886(2) 0.34304(16) 0.0540(6) Uani 1 1 d .
H3 H 0.3707 0.4532 0.3282 0.065 Uiso 1 1 d R
C4 C 0.41990(11) 0.3362(2) 0.32472(18) 0.0594(7) Uani 1 1 d .
H4 H 0.4367 0.3609 0.2956 0.071 Uiso 1 1 d R
C5 C 0.42714(11) 0.2400(2) 0.35853(17) 0.0575(6) Uani 1 1 d .
H5 H 0.4488 0.1906 0.3541 0.069 Uiso 1 1 d R
C6 C 0.39524(10) 0.23188(19) 0.40063(16) 0.0509(6) Uani 1 1 d .
H6 H 0.3936 0.1774 0.4300 0.061 Uiso 1 1 d R
C7 C 0.25012(10) 0.27127(17) 0.22381(14) 0.0428(5) Uani 1 1 d .
C8 C 0.26687(10) 0.17492(17) 0.21668(16) 0.0476(6) Uani 1 1 d .
H8 H 0.2663 0.1198 0.2464 0.057 Uiso 1 1 d R
C9 C 0.28450(11) 0.1795(2) 0.15520(17) 0.0554(6) Uani 1 1 d .
H9 H 0.2982 0.1276 0.1384 0.066 Uiso 1 1 d R
C10 C 0.27799(11) 0.2765(2) 0.12385(16) 0.0554(6) Uani 1 1 d .
H10 H 0.2862 0.2989 0.0829 0.066 Uiso 1 1 d R
C11 C 0.25614(10) 0.33359(18) 0.16516(15) 0.0488(6) Uani 1 1 d .
H11 H 0.2475 0.3997 0.1559 0.059 Uiso 1 1 d R
C12 C 0.35957(11) 0.36747(18) 0.51814(14) 0.0497(6) Uani 1 1 d .
H12A H 0.3911 0.3177 0.5550 0.060 Uiso 1 1 calc R
H12B H 0.3294 0.3628 0.5328 0.060 Uiso 1 1 calc R
C13 C 0.39009(11) 0.46823(18) 0.54893(16) 0.0529(6) Uani 1 1 d .
C14 C 0.45127(13) 0.4712(2) 0.5610(2) 0.0711(8) Uani 1 1 d .
H14A H 0.4443 0.4637 0.5010 0.085 Uiso 1 1 calc R
H14B H 0.4773 0.4184 0.6017 0.085 Uiso 1 1 calc R
H14C H 0.4713 0.5333 0.5881 0.085 Uiso 1 1 calc R
C15 C 0.34703(16) 0.5463(2) 0.4820(2) 0.0764(9) Uani 1 1 d .
H15A H 0.3081 0.5424 0.4748 0.092 Uiso 1 1 calc R
H15B H 0.3401 0.5364 0.4221 0.092 Uiso 1 1 calc R
H15C H 0.3652 0.6102 0.5060 0.092 Uiso 1 1 calc R
C16 C 0.40239(17) 0.4870(2) 0.6441(2) 0.0788(9) Uani 1 1 d .
H16A H 0.4296 0.4367 0.6874 0.095 Uiso 1 1 calc R
H16B H 0.3638 0.4855 0.6380 0.095 Uiso 1 1 calc R
H16C H 0.4216 0.5505 0.6669 0.095 Uiso 1 1 calc R
C17 C 0.16457(10) 0.27621(18) 0.23972(16) 0.0483(5) Uani 1 1 d .
H17 H 0.1607 0.2041 0.2365 0.058 Uiso 1 1 calc R
C18 C 0.12329(12) 0.3150(2) 0.13871(18) 0.0651(7) Uani 1 1 d .
H18 H 0.1398 0.2938 0.1035 0.078 Uiso 1 1 calc R
C19 C 0.05970(13) 0.2742(3) 0.0946(2) 0.0842(10) Uani 1 1 d .
H19A H 0.0613 0.2026 0.0946 0.101 Uiso 1 1 calc R
H19B H 0.0328 0.2963 0.0300 0.101 Uiso 1 1 calc R
C20 C 0.03343(12) 0.3074(3) 0.1477(2) 0.0706(8) Uani 1 1 d .
H20 H -0.0082 0.2794 0.1184 0.085 Uiso 1 1 calc R
C21 C 0.07512(13) 0.2716(3) 0.2450(2) 0.0785(9) Uani 1 1 d .
H21A H 0.0765 0.2000 0.2450 0.094 Uiso 1 1 calc R
H21B H 0.0588 0.2915 0.2802 0.094 Uiso 1 1 calc R
C22 C 0.14009(12) 0.3121(2) 0.29216(18) 0.0618(7) Uani 1 1 d .
H22 H 0.1666 0.2887 0.3572 0.074 Uiso 1 1 calc R
C23 C 0.13642(15) 0.4215(2) 0.2908(2) 0.0808(9) Uani 1 1 d .
H23A H 0.1204 0.4426 0.3261 0.097 Uiso 1 1 calc R
H23B H 0.1777 0.4490 0.3208 0.097 Uiso 1 1 calc R
C24 C 0.09569(16) 0.4587(3) 0.1938(3) 0.0894(11) Uani 1 1 d .
H24 H 0.0942 0.5310 0.1946 0.107 Uiso 1 1 calc R
C25 C 0.12123(15) 0.4267(3) 0.1408(2) 0.0898(11) Uani 1 1 d .
H25A H 0.1628 0.4532 0.1705 0.108 Uiso 1 1 calc R
H25B H 0.0953 0.4520 0.0771 0.108 Uiso 1 1 calc R
C26 C 0.02979(15) 0.4170(3) 0.1448(3) 0.0921(11) Uani 1 1 d .
H26A H 0.0115 0.4397 0.1765 0.110 Uiso 1 1 calc R
H26B H 0.0039 0.4395 0.0802 0.110 Uiso 1 1 calc R
B1 B 0.28214(18) 0.0788(2) 0.4517(2) 0.0643(9) Uani 1 1 d .
F1 F 0.26790(11) 0.16316(13) 0.47601(14) 0.0941(6) Uani 1 1 d .
F2 F 0.27369(10) 0.00174(13) 0.49259(13) 0.0901(6) Uani 1 1 d .
F3 F 0.24456(15) 0.07087(15) 0.35696(14) 0.1281(11) Uani 1 1 d .
F4 F 0.34056(14) 0.0810(2) 0.4799(2) 0.1586(14) Uani 1 1 d .
Fe1 Fe 0.335644(14) 0.27183(2) 0.26656(2) 0.04347(12) Uani 1 1 d .
N1 N 0.32814(8) 0.34374(14) 0.41832(12) 0.0445(4) Uani 1 1 d .
N2 N 0.23068(8) 0.29966(13) 0.28099(12) 0.0411(4) Uani 1 1 d .

loop_
_atom_site_aniso_label
_atom_site_aniso_U_11
_atom_site_aniso_U_22
_atom_site_aniso_U_33
_atom_site_aniso_U_23
_atom_site_aniso_U_13
_atom_site_aniso_U_12
C1 0.0447(11) 0.0440(12) 0.0383(11) 0.0007(9) 0.0233(10) -0.0026(10)
C2 0.0378(11) 0.0530(14) 0.0387(11) -0.0030(10) 0.0180(9) -0.0111(10)
C3 0.0545(14) 0.0545(15) 0.0487(13) -0.0025(11) 0.0274(12) -0.0158(11)
C4 0.0501(13) 0.0778(19) 0.0537(14) -0.0058(13) 0.0319(12) -0.0184(13)
C5 0.0419(12) 0.0731(18) 0.0513(14) -0.0026(12) 0.0235(11) -0.0033(12)
C6 0.0400(11) 0.0582(14) 0.0443(12) 0.0045(11) 0.0187(10) -0.0018(11)
C7 0.0394(11) 0.0475(12) 0.0344(10) -0.0017(10) 0.0172(9) -0.0048(10)
C8 0.0433(12) 0.0434(13) 0.0477(12) -0.0042(10) 0.0215(10) -0.0053(10)
C9 0.0515(13) 0.0615(16) 0.0519(14) -0.0135(12) 0.0293(12) -0.0044(12)
C10 0.0530(13) 0.0707(17) 0.0394(12) -0.0020(12) 0.0250(11) -0.0063(12)
C11 0.0487(12) 0.0534(14) 0.0364(11) 0.0013(10) 0.0201(10) -0.0029(10)
C12 0.0523(13) 0.0559(14) 0.0333(11) -0.0029(10) 0.0205(10) -0.0042(11)
C13 0.0548(14) 0.0490(14) 0.0433(13) -0.0048(10) 0.0216(11) -0.0001(11)
C14 0.0562(16) 0.0753(19) 0.0654(17) -0.0210(14) 0.0257(14) -0.0225(14)
C15 0.090(2) 0.0556(17) 0.0689(18) 0.0024(14) 0.0372(17) 0.0138(15)
C16 0.099(2) 0.073(2) 0.0529(16) -0.0188(14) 0.0367(17) -0.0104(17)
C17 0.0392(11) 0.0462(13) 0.0540(13) 0.0000(11) 0.0237(10) -0.0065(10)
C18 0.0455(13) 0.094(2) 0.0487(14) -0.0068(14) 0.0234(12) -0.0056(14)
C19 0.0487(15) 0.118(3) 0.0651(18) -0.0205(18) 0.0212(14) -0.0086(17)
C20 0.0432(14) 0.092(2) 0.0713(18) 0.0043(16) 0.0300(13) -0.0039(14)
C21 0.0536(15) 0.102(2) 0.088(2) 0.0183(19) 0.0454(16) 0.0052(16)
C22 0.0520(14) 0.0784(18) 0.0525(14) 0.0060(13) 0.0288(12) 0.0045(13)
C23 0.0660(18) 0.077(2) 0.087(2) -0.0134(17) 0.0378(17) 0.0084(16)
C24 0.082(2) 0.0597(18) 0.113(3) 0.0141(18) 0.049(2) 0.0134(16)
C25 0.0636(18) 0.096(3) 0.090(2) 0.048(2) 0.0332(18) 0.0117(17)
C26 0.0588(18) 0.103(3) 0.101(3) 0.029(2) 0.0389(18) 0.0241(18)
B1 0.103(3) 0.0439(16) 0.075(2) 0.0058(14) 0.068(2) 0.0091(16)
F1 0.1415(18) 0.0618(11) 0.0971(13) -0.0056(9) 0.0795(14) 0.0196(11)
F2 0.1291(16) 0.0670(11) 0.0763(11) 0.0141(9) 0.0607(12) -0.0163(10)
F3 0.245(3) 0.0686(13) 0.0758(13) 0.0059(10) 0.0957(17) 0.0006(15)
F4 0.157(2) 0.175(3) 0.235(3) 0.100(3) 0.166(3) 0.067(2)
Fe1 0.04031(18) 0.0486(2) 0.03838(18) -0.00040(14) 0.02099(14) -0.00532(14)
N1 0.0410(10) 0.0514(11) 0.0349(9) -0.0029(8) 0.0185(8) -0.0072(8)
N2 0.0373(9) 0.0426(10) 0.0386(9) 0.0008(7) 0.0192(8) -0.0024(7)

loop_
_atom_type_symbol
_atom_type_description
_atom_type_scat_dispersion_real
_atom_type_scat_dispersion_imag
_atom_type_scat_source
C C 0.0033 0.0016 'International Tables Vol C Tables 4.2.6.8 and 6.1.1.4'
H H 0.0000 0.0000 'International Tables Vol C Tables 4.2.6.8 and 6.1.1.4'
B B 0.0013 0.0007 'International Tables Vol C Tables 4.2.6.8 and 6.1.1.4'
F F 0.0171 0.0103 'International Tables Vol C Tables 4.2.6.8 and 6.1.1.4'
Fe Fe 0.3463 0.8444 'International Tables Vol C Tables 4.2.6.8 and 6.1.1.4'
N N 0.0061 0.0033 'International Tables Vol C Tables 4.2.6.8 and 6.1.1.4'

loop_
_geom_angle_atom_site_label_1
_geom_angle_atom_site_label_2
_geom_angle_atom_site_label_3
_geom_angle
N2 C1 N1 129.9(2)
N2 C1 H1 115.1
N1 C1 H1 115.1
C6 C2 N1 124.2(2)
C6 C2 C3 109.1(2)
N1 C2 C3 126.7(2)
C6 C2 Fe1 71.91(14)
N1 C2 Fe1 122.79(14)
C3 C2 Fe1 70.77(13)
C4 C3 C2 107.0(2)
C4 C3 Fe1 71.74(15)
C2 C3 Fe1 66.85(13)
C4 C3 H3 126.5
C2 C3 H3 126.5
Fe1 C3 H3 126.5
C3 C4 C5 108.7(2)
C3 C4 Fe1 67.63(14)
C5 C4 Fe1 69.72(14)
C3 C4 H4 125.4
C5 C4 H4 125.9
Fe1 C4 H4 128.6
C4 C5 C6 108.5(2)
C4 C5 Fe1 69.99(15)
C6 C5 Fe1 68.45(13)
C4 C5 H5 126.0
C6 C5 H5 125.5
Fe1 C5 H5 127.3
C2 C6 C5 106.7(2)
C2 C6 Fe1 66.34(13)
C5 C6 Fe1 70.64(14)
C2 C6 H6 126.8
C5 C6 H6 126.5
Fe1 C6 H6 128.1
C11 C7 C8 108.6(2)
C11 C7 N2 126.3(2)
C8 C7 N2 125.1(2)
C11 C7 Fe1 71.26(13)
C8 C7 Fe1 71.33(13)
N2 C7 Fe1 123.21(14)
C9 C8 C7 106.8(2)
C9 C8 Fe1 71.47(14)
C7 C8 Fe1 66.55(12)
C9 C8 H8 126.5
C7 C8 H8 126.8
Fe1 C8 H8 126.9
C10 C9 C8 108.9(2)
C10 C9 Fe1 70.07(14)
C8 C9 Fe1 67.86(13)
C10 C9 H9 125.5
C8 C9 H9 125.6
Fe1 C9 H9 127.9
C11 C10 C9 108.3(2)
C11 C10 Fe1 67.78(13)
C9 C10 Fe1 69.82(14)
C11 C10 H10 125.5
C9 C10 H10 126.2
Fe1 C10 H10 128.5
C10 C11 C7 107.5(2)
C10 C11 Fe1 71.79(14)
C7 C11 Fe1 66.61(12)
C10 C11 H11 126.1
C7 C11 H11 126.4
Fe1 C11 H11 126.6
N1 C12 C13 115.9(2)
N1 C12 H12A 108.3
C13 C12 H12A 108.3
N1 C12 H12B 108.3
C13 C12 H12B 108.3
H12A C12 H12B 107.4
C15 C13 C14 111.0(3)
C15 C13 C12 110.6(2)
C14 C13 C12 112.4(2)
C15 C13 C16 108.8(2)
C14 C13 C16 108.0(2)
C12 C13 C16 105.8(2)
C13 C14 H14A 109.5
C13 C14 H14B 109.5
H14A C14 H14B 109.5
C13 C14 H14C 109.5
H14A C14 H14C 109.5
H14B C14 H14C 109.5
C13 C15 H15A 109.5
C13 C15 H15B 109.5
H15A C15 H15B 109.5
C13 C15 H15C 109.5
H15A C15 H15C 109.5
H15B C15 H15C 109.5
C13 C16 H16A 109.5
C13 C16 H16B 109.5
H16A C16 H16B 109.5
C13 C16 H16C 109.5
H16A C16 H16C 109.5
H16B C16 H16C 109.5
C22 C17 N2 116.15(19)
C22 C17 C18 109.1(2)
N2 C17 C18 109.74(19)
C22 C17 H17 107.2
N2 C17 H17 107.2
C18 C17 H17 107.2
C19 C18 C25 109.8(3)
C19 C18 C17 107.8(3)
C25 C18 C17 109.0(2)
C19 C18 H18 110.1
C25 C18 H18 110.1
C17 C18 H18 110.1
C18 C19 C20 110.6(3)
C18 C19 H19A 109.5
C20 C19 H19A 109.5
C18 C19 H19B 109.5
C20 C19 H19B 109.5
H19A C19 H19B 108.1
C21 C20 C26 111.0(3)
C21 C20 C19 108.0(3)
C26 C20 C19 108.7(3)
C21 C20 H20 109.7
C26 C20 H20 109.7
C19 C20 H20 109.7
C20 C21 C22 111.3(3)
C20 C21 H21A 109.4
C22 C21 H21A 109.4
C20 C21 H21B 109.4
C22 C21 H21B 109.4
H21A C21 H21B 108.0
C17 C22 C23 111.6(3)
C17 C22 C21 107.9(2)
C23 C22 C21 108.1(3)
C17 C22 H22 109.7
C23 C22 H22 109.7
C21 C22 H22 109.7
C24 C23 C22 110.9(3)
C24 C23 H23A 109.5
C22 C23 H23A 109.5
C24 C23 H23B 109.5
C22 C23 H23B 109.5
H23A C23 H23B 108.0
C23 C24 C25 108.9(3)
C23 C24 C26 110.6(3)
C25 C24 C26 108.6(3)
C23 C24 H24 109.5
C25 C24 H24 109.5
C26 C24 H24 109.5
C24 C25 C18 109.9(3)
C24 C25 H25A 109.7
C18 C25 H25A 109.7
C24 C25 H25B 109.7
C18 C25 H25B 109.7
H25A C25 H25B 108.2
C20 C26 C24 108.6(3)
C20 C26 H26A 110.0
C24 C26 H26A 110.0
C20 C26 H26B 110.0
C24 C26 H26B 110.0
H26A C26 H26B 108.3
F4 B1 F1 110.0(3)
F4 B1 F2 109.5(3)
F1 B1 F2 109.1(3)
F4 B1 F3 109.2(3)
F1 B1 F3 108.2(3)
F2 B1 F3 110.8(3)
C7 Fe1 C2 94.82(9)
C7 Fe1 C3 113.68(11)
C2 Fe1 C3 42.38(10)
C7 Fe1 C11 42.13(10)
C2 Fe1 C11 113.04(10)
C3 Fe1 C11 101.06(10)
C7 Fe1 C8 42.12(10)
C2 Fe1 C8 114.91(10)
C3 Fe1 C8 151.85(11)
C11 Fe1 C8 70.21(10)
C7 Fe1 C6 113.89(10)
C2 Fe1 C6 41.75(11)
C3 Fe1 C6 70.35(10)
C11 Fe1 C6 150.38(10)
C8 Fe1 C6 103.59(10)
C7 Fe1 C5 153.99(10)
C2 Fe1 C5 69.41(10)
C3 Fe1 C5 68.93(11)
C11 Fe1 C5 163.03(11)
C8 Fe1 C5 125.05(10)
C6 Fe1 C5 40.90(10)
C7 Fe1 C4 153.50(11)
C2 Fe1 C4 69.39(10)
C3 Fe1 C4 40.63(11)
C11 Fe1 C4 123.48(11)
C8 Fe1 C4 164.03(11)
C6 Fe1 C4 68.79(11)
C5 Fe1 C4 40.29(11)
C7 Fe1 C9 69.27(10)
C2 Fe1 C9 155.06(10)
C3 Fe1 C9 161.57(11)
C11 Fe1 C9 68.38(10)
C8 Fe1 C9 40.67(10)
C6 Fe1 C9 126.29(11)
C5 Fe1 C9 117.05(11)
C4 Fe1 C9 132.20(11)
C7 Fe1 C10 69.34(10)
C2 Fe1 C10 152.41(11)
C3 Fe1 C10 122.35(11)
C11 Fe1 C10 40.43(10)
C8 Fe1 C10 68.76(10)
C6 Fe1 C10 165.44(11)
C5 Fe1 C10 132.91(11)
C4 Fe1 C10 115.19(11)
C9 Fe1 C10 40.11(11)
C1 N1 C2 124.77(18)
C1 N1 C12 117.9(2)
C2 N1 C12 116.37(17)
C1 N2 C7 124.26(18)
C1 N2 C17 121.01(19)
C7 N2 C17 113.73(17)

loop_
_geom_bond_atom_site_label_1
_geom_bond_atom_site_label_2
_geom_bond_distance
C1 N2 1.326(3)
C1 N1 1.337(3)
C1 H1 0.9500
C2 C6 1.428(4)
C2 N1 1.437(3)
C2 C3 1.440(3)
C2 Fe1 1.964(2)
C3 C4 1.420(4)
C3 Fe1 2.017(2)
C3 H3 0.9333
C4 C5 1.425(4)
C4 Fe1 2.071(2)
C4 H4 0.9293
C5 C6 1.435(4)
C5 Fe1 2.068(2)
C5 H5 0.9310
C6 Fe1 2.038(2)
C6 H6 0.9325
C7 C11 1.434(3)
C7 C8 1.435(3)
C7 N2 1.444(3)
C7 Fe1 1.962(2)
C8 C9 1.426(4)
C8 Fe1 2.026(2)
C8 H8 0.9326
C9 C10 1.424(4)
C9 Fe1 2.074(2)
C9 H9 0.9314
C10 C11 1.419(4)
C10 Fe1 2.078(2)
C10 H10 0.9304
C11 Fe1 2.025(2)
C11 H11 0.9334
C12 N1 1.499(3)
C12 C13 1.547(3)
C12 H12A 0.9900
C12 H12B 0.9900
C13 C15 1.527(4)
C13 C14 1.533(4)
C13 C16 1.550(4)
C14 H14A 0.9800
C14 H14B 0.9800
C14 H14C 0.9800
C15 H15A 0.9800
C15 H15B 0.9800
C15 H15C 0.9800
C16 H16A 0.9800
C16 H16B 0.9800
C16 H16C 0.9800
C17 C22 1.506(4)
C17 N2 1.516(3)
C17 C18 1.565(4)
C17 H17 1.0000
C18 C19 1.520(4)
C18 C25 1.546(5)
C18 H18 1.0000
C19 C20 1.542(5)
C19 H19A 0.9900
C19 H19B 0.9900
C20 C21 1.504(4)
C20 C26 1.516(5)
C20 H20 1.0000
C21 C22 1.542(4)
C21 H21A 0.9900
C21 H21B 0.9900
C22 C23 1.513(4)
C22 H22 1.0000
C23 C24 1.505(5)
C23 H23A 0.9900
C23 H23B 0.9900
C24 C25 1.522(5)
C24 C26 1.565(5)
C24 H24 1.0000
C25 H25A 0.9900
C25 H25B 0.9900
C26 H26A 0.9900
C26 H26B 0.9900
B1 F4 1.346(5)
B1 F1 1.373(4)
B1 F2 1.381(4)
B1 F3 1.383(4)

loop_
_platon_squeeze_void_nr
_platon_squeeze_void_average_x
_platon_squeeze_void_average_y
_platon_squeeze_void_average_z
_platon_squeeze_void_volume
_platon_squeeze_void_count_electrons
_platon_squeeze_void_content
1 0.500 0.173 0.250 156 49 ' '
2 0.000 0.327 0.750 156 49 ' '
3 0.000 0.673 0.250 156 49 ' '
4 0.500 0.827 0.750 156 49 ' '
